data_1558947
loop_
_publ_author_name
'Stajer, Geza'
'Sillanpaa, Reijo'
'Pihlaja, Kalevi'

_publ_section_title
;
 X-Ray Structure of a Partially Saturated Pentacyclic Methylene-bridged
 Isoindolo[2,1-a][3,1]benzoxazinone
;
_journal_name_full 'Acta Chemica Scandinavica'
_journal_page_first 482
_journal_page_last 485
_journal_paper_doi 10.3891/acta.chem.scand.47-0482
_journal_volume 47
_journal_year 1993
_chemical_formula_sum 'C23 H27 N O2'
_chemical_formula_weight 349.38
_chemical_name_common
;
Pentacyclic Methylene-bridged Isoindolo[2,1-a][3,1]benzoxazinone
;
_space_group_IT_number 2
_space_group_name_Hall '-P 1'
_space_group_name_H-M_alt 'P -1'
_symmetry_cell_setting triclinic
_symmetry_Int_Tables_number 2
_symmetry_space_group_name_Hall '-P 1'
_symmetry_space_group_name_H-M 'P -1'
_cell_angle_alpha 107.84(3)
_cell_angle_beta 108.94(4)
_cell_angle_gamma 91.75(4)
_cell_formula_units_Z 2
_cell_length_a 9.471(5)
_cell_length_b 11.851(4)
_cell_length_c 9.385(4)
_cell_volume 938.5(8)
_diffrn_ambient_temperature 296
_diffrn_radiation_probe x-ray
_diffrn_radiation_type MoK\a
_diffrn_radiation_wavelength 0.71069
_exptl_absorpt_coefficient_mu 0.073
_exptl_crystal_density_diffrn 1.237
_exptl_crystal_F_000 376
_refine_ls_number_parameters 316
_refine_ls_number_reflns 2072
_refine_ls_R_factor_gt 0.051
_refine_ls_wR_factor_gt 0.054
_cod_data_source_file Acta-Chem-Scand-1993-47-482.cif
_cod_data_source_block 1
_cod_original_cell_volume 938.4(8)
_cod_database_code 1558947

loop_
_space_group_symop_id
_space_group_symop_operation_xyz
1 x,y,z
2 -x,-y,-z

loop_
_atom_site_label
_atom_site_type_symbol
_atom_site_thermal_displace_type
_atom_site_fract_x
_atom_site_fract_y
_atom_site_fract_z
_atom_site_occupancy
_atom_site_U_iso_or_equiv
_atom_site_calc_flag
_atom_site_refinement_flags
_atom_site_disorder_assembly
_atom_site_disorder_group
O1 O Uiso 0.6248(2) 0.1243(2) 0.5229(2) 1.000 0.0412(8) . . . .
O2 O Uiso 0.5219(2) 0.3706(2) 0.2263(2) 1.000 0.0595(10) . . . .
N N Uiso 0.5864(2) 0.2846(2) 0.4228(2) 1.000 0.0360(9) . . . .
C1 C Uiso 0.5761(3) 0.1821(3) 0.6555(3) 1.000 0.0456(13) . . . .
C1A C Uiso 0.4742(3) 0.2742(3) 0.6290(3) 1.000 0.0469(13) . . . .
C3 C Uiso 0.3025(3) 0.2293(3) 0.5627(4) 1.000 0.0545(13) . . . .
C4 C Uiso 0.2667(3) 0.1361(3) 0.3981(4) 1.000 0.0595(13) . . . .
C5 C Uiso 0.2765(3) 0.1934(3) 0.3003(4) 1.000 0.0545(13) . . . .
C6 C Uiso 0.3210(3) 0.3236(2) 0.3973(4) 1.000 0.0456(13) . . . .
C6A C Uiso 0.4893(3) 0.3378(2) 0.5087(3) 1.000 0.0380(11) . . . .
C8 C Uiso 0.5942(3) 0.3058(2) 0.2920(3) 1.000 0.0418(13) . . . .
C8A C Uiso 0.7131(3) 0.2351(2) 0.2440(3) 1.000 0.0393(13) . . . .
C9 C Uiso 0.6930(4) 0.1813(3) 0.0694(3) 1.000 0.0545(13) . . . .
C10 C Uiso 0.8247(4) 0.1131(3) 0.0568(4) 1.000 0.0646(13) . . . .
C11 C Uiso 0.8430(4) 0.0216(3) 0.1434(4) 1.000 0.0583(13) . . . .
C12 C Uiso 0.8559(3) 0.0757(3) 0.3207(4) 1.000 0.0469(13) . . . .
C12A C Uiso 0.7202(3) 0.1403(2) 0.3230(3) 1.000 0.0369(11) . . . .
C12B C Uiso 0.6958(3) 0.2072(2) 0.4782(3) 1.000 0.0307(10) . . . .
C13 C Uiso 0.2412(4) 0.3352(3) 0.5171(4) 1.000 0.0621(13) . . . .
C14 C Uiso 0.8378(3) 0.2804(2) 0.6138(3) 1.000 0.0317(10) . . . .
C15 C Uiso 0.9358(3) 0.2277(2) 0.7120(3) 1.000 0.0431(13) . . . .
C16 C Uiso 1.0669(3) 0.2935(3) 0.8319(3) 1.000 0.0507(13) . . . .
C17 C Uiso 1.1070(3) 0.4130(2) 0.8588(3) 1.000 0.0443(13) . . . .
C18 C Uiso 1.0110(3) 0.4651(3) 0.7613(3) 1.000 0.0469(13) . . . .
C19 C Uiso 0.8792(3) 0.4007(2) 0.6413(3) 1.000 0.0391(11) . . . .
C20 C Uiso 1.2519(4) 0.4831(3) 0.9892(5) 1.000 0.0722(13) . . . .
H1 H Uiso 0.666(3) 0.220(2) 0.750(3) 1.000 0.0570 . . . .
H2 H Uiso 0.526(3) 0.113(2) 0.664(3) 1.000 0.0570 . . . .
H3 H Uiso 0.495(3) 0.339(2) 0.735(3) 1.000 0.0583 . . . .
H4 H Uiso 0.276(3) 0.204(2) 0.639(3) 1.000 0.0646 . . . .
H5 H Uiso 0.253(3) 0.047(3) 0.377(3) 1.000 0.0709 . . . .
H6 H Uiso 0.277(3) 0.161(2) 0.180(3) 1.000 0.0671 . . . .
H7 H Uiso 0.304(3) 0.381(2) 0.341(3) 1.000 0.0570 . . . .
H8 H Uiso 0.534(3) 0.427(2) 0.569(3) 1.000 0.0481 . . . .
H9 H Uiso 0.807(3) 0.291(2) 0.296(3) 1.000 0.0469 . . . .
H10 H Uiso 0.590(3) 0.115(2) 0.013(3) 1.000 0.0697 . . . .
H11 H Uiso 0.688(3) 0.243(2) 0.024(3) 1.000 0.0697 . . . .
H12 H Uiso 0.917(3) 0.175(3) 0.110(4) 1.000 0.0773 . . . .
H13 H Uiso 0.807(3) 0.077(3) -0.051(4) 1.000 0.0773 . . . .
H14 H Uiso 0.730(3) -0.039(2) 0.083(3) 1.000 0.0735 . . . .
H15 H Uiso 0.930(3) -0.013(3) 0.140(3) 1.000 0.0735 . . . .
H16 H Uiso 0.942(3) 0.132(2) 0.380(3) 1.000 0.0595 . . . .
H17 H Uiso 0.856(3) 0.018(2) 0.377(3) 1.000 0.0595 . . . .
H18 H Uiso 0.625(3) 0.081(2) 0.256(3) 1.000 0.0443 . . . .
H19 H Uiso 0.134(3) 0.318(3) 0.466(3) 1.000 0.0747 . . . .
H20 H Uiso 0.280(3) 0.415(3) 0.614(3) 1.000 0.0747 . . . .
H21 H Uiso 0.910(3) 0.146(2) 0.695(3) 1.000 0.0519 . . . .
H22 H Uiso 1.124(3) 0.255(2) 0.893(3) 1.000 0.0595 . . . .
H23 H Uiso 1.032(3) 0.549(2) 0.774(3) 1.000 0.0545 . . . .
H24 H Uiso 0.817(3) 0.437(2) 0.578(3) 1.000 0.0456 . . . .
H25 H Uiso 1.230(4) 0.554(3) 1.047(4) 1.000 0.0849 . . . .
H26 H Uiso 1.316(4) 0.518(3) 0.948(4) 1.000 0.0849 . . . .
H27 H Uiso 1.314(4) 0.436(3) 1.030(4) 1.000 0.0849 . . . .

loop_
_atom_type_symbol
_atom_type_description
_atom_type_scat_dispersion_real
_atom_type_scat_dispersion_imag
_atom_type_scat_source
C C 0.0033 0.0016 ' International Tables Vol C Tables 4.2.6.8 and 6.1.1.4'
H H 0.0000 0.0000 ' International Tables Vol C Tables 4.2.6.8 and 6.1.1.4'
N N 0.0061 0.0033 ' International Tables Vol C Tables 4.2.6.8 and 6.1.1.4'
O O 0.0106 0.0060 ' International Tables Vol C Tables 4.2.6.8 and 6.1.1.4'

loop_
_geom_angle_atom_site_label_1
_geom_angle_atom_site_label_2
_geom_angle_atom_site_label_3
_geom_angle
_geom_angle_site_symmetry_1
_geom_angle_site_symmetry_2
_geom_angle_site_symmetry_3
_geom_angle_publ_flag
C1 O1 C12B 112.5(2) . . . yes
C6A N C8 124.4(2) . . . yes
C6A N C12B 122.4(2) . . . yes
C8 N C12B 113.1(2) . . . yes
O1 C1 C1A 114.6(2) . . . yes
C1 C1A C3 116.1(3) . . . no
C1 C1A C6A 117.0(2) . . . no
C3 C1A C6A 101.8(2) . . . no
C1A C3 C4 107.1(2) . . . no
C1A C3 C13 100.3(3) . . . no
C4 C3 C13 100.6(3) . . . no
C3 C4 C5 107.5(3) . . . no
C4 C5 C6 107.1(3) . . . no
C5 C6 C6A 106.1(2) . . . no
C5 C6 C13 101.4(3) . . . no
C6A C6 C13 100.5(3) . . . no
N C6A C1A 113.0(2) . . . yes
N C6A C6 113.1(2) . . . yes
C1A C6A C6 101.9(2) . . . no
O2 C8 N 126.6(3) . . . yes
O2 C8 C8A 126.5(2) . . . yes
N C8 C8A 106.9(2) . . . yes
C8 C8A C9 119.6(2) . . . no
C8 C8A C12A 102.4(2) . . . no
C9 C8A C12A 111.9(2) . . . no
C8A C9 C10 108.2(3) . . . no
C9 C10 C11 112.3(3) . . . no
C10 C11 C12 113.6(3) . . . no
C11 C12 C12A 107.1(3) . . . no
C8A C12A C12 111.2(3) . . . no
C8A C12A C12B 102.7(2) . . . no
C12 C12A C12B 122.2(2) . . . no
O1 C12B N 109.1(2) . . . yes
O1 C12B C12A 108.5(2) . . . yes
O1 C12B C14 111.8(2) . . . yes
N C12B C12A 100.45(19) . . . yes
N C12B C14 111.7(2) . . . yes
C12A C12B C14 114.6(2) . . . no
C3 C13 C6 93.6(3) . . . no
C12B C14 C15 121.1(2) . . . no
C12B C14 C19 122.1(2) . . . no
C15 C14 C19 116.8(2) . . . no
C14 C15 C16 120.9(3) . . . no
C15 C16 C17 121.9(3) . . . no
C16 C17 C18 117.3(3) . . . no
C16 C17 C20 121.2(3) . . . no
C18 C17 C20 121.6(3) . . . no
C17 C18 C19 121.5(3) . . . no
C14 C19 C18 121.6(3) . . . no
O1 C1 H1 108.0(17) . . . no
O1 C1 H2 100.4(16) . . . no
C1A C1 H1 109.2(16) . . . no
C1A C1 H2 112.8(17) . . . no
H1 C1 H2 112(2) . . . no
C1 C1A H3 108.1(15) . . . no
C3 C1A H3 106.1(17) . . . no
C6A C1A H3 106.9(15) . . . no
C1A C3 H4 109.4(17) . . . no
C4 C3 H4 116.6(16) . . . no
C13 C3 H4 121.1(17) . . . no
C3 C4 H5 123.5(15) . . . no
C5 C4 H5 128.5(15) . . . no
C4 C5 H6 131.3(14) . . . no
C6 C5 H6 120.6(14) . . . no
C5 C6 H7 118.0(15) . . . no
C6A C6 H7 112.8(17) . . . no
C13 C6 H7 115.9(17) . . . no
N C6A H8 107.2(16) . . . no
C1A C6A H8 110.4(14) . . . no
C6 C6A H8 111.2(16) . . . no
C8 C8A H9 105.4(16) . . . no
C9 C8A H9 107.4(15) . . . no
C12A C8A H9 109.8(15) . . . no
C8A C9 H10 106.8(14) . . . no
C8A C9 H11 109.5(16) . . . no
C10 C9 H10 107.2(15) . . . no
C10 C9 H11 111.8(18) . . . no
H10 C9 H11 113(2) . . . no
C9 C10 H12 105.7(19) . . . no
C9 C10 H13 107(2) . . . no
C11 C10 H12 109(2) . . . no
C11 C10 H13 112(2) . . . no
H12 C10 H13 112(3) . . . no
C10 C11 H14 103.5(13) . . . no
C10 C11 H15 109(2) . . . no
C12 C11 H14 104.2(14) . . . no
C12 C11 H15 108.4(16) . . . no
H14 C11 H15 118(2) . . . no
C11 C12 H16 111.3(16) . . . no
C11 C12 H17 115.9(15) . . . no
C12A C12 H16 107.6(17) . . . no
C12A C12 H17 107.1(17) . . . no
H16 C12 H17 108(2) . . . no
C8A C12A H18 105.4(15) . . . no
C12 C12A H18 108.9(16) . . . no
C12B C12A H18 105.1(16) . . . no
C3 C13 H19 110(2) . . . no
C3 C13 H20 111.6(18) . . . no
C6 C13 H19 111.9(16) . . . no
C6 C13 H20 112.9(17) . . . no
H19 C13 H20 115(3) . . . no
C14 C15 H21 118.1(17) . . . no
C16 C15 H21 120.9(17) . . . no
C15 C16 H22 116.7(17) . . . no
C17 C16 H22 121.3(17) . . . no
C17 C18 H23 121.6(16) . . . no
C19 C18 H23 116.9(16) . . . no
C14 C19 H24 118.3(17) . . . no
C18 C19 H24 120.1(17) . . . no
C17 C20 H25 108(2) . . . no
C17 C20 H26 112(2) . . . no
C17 C20 H27 113(2) . . . no
H25 C20 H26 97(3) . . . no
H25 C20 H27 126(3) . . . no
H26 C20 H27 99(3) . . . no

loop_
_geom_bond_atom_site_label_1
_geom_bond_atom_site_label_2
_geom_bond_distance
_geom_bond_site_symmetry_1
_geom_bond_site_symmetry_2
_geom_bond_publ_flag
O1 C1 1.449(3) . . yes
O1 C12B 1.410(4) . . yes
O2 C8 1.219(3) . . yes
N C6A 1.449(4) . . yes
N C8 1.350(3) . . yes
N C12B 1.479(4) . . yes
C1 C1A 1.503(5) . . no
C1A C3 1.550(4) . . no
C1A C6A 1.576(4) . . no
C3 C4 1.521(5) . . no
C3 C13 1.519(5) . . no
C4 C5 1.321(5) . . no
C5 C6 1.496(5) . . no
C6 C6A 1.567(4) . . no
C6 C13 1.522(5) . . no
C8 C8A 1.526(4) . . no
C8A C9 1.509(4) . . no
C8A C12A 1.516(4) . . no
C9 C10 1.524(6) . . no
C10 C11 1.525(5) . . no
C11 C12 1.551(5) . . no
C12 C12A 1.519(4) . . no
C12A C12B 1.525(4) . . no
C12B C14 1.524(4) . . no
C14 C15 1.391(4) . . no
C14 C19 1.388(4) . . no
C15 C16 1.383(4) . . no
C16 C17 1.378(4) . . no
C17 C18 1.373(4) . . no
C17 C20 1.513(5) . . no
C18 C19 1.383(4) . . no
C1 H1 0.98(3) . . no
C1 H2 0.97(3) . . no
C1A H3 1.01(3) . . no
C3 H4 0.95(3) . . no
C4 H5 1.01(4) . . no
C5 H6 1.08(3) . . no
C6 H7 0.97(3) . . no
C6A H8 1.03(3) . . no
C8A H9 0.98(3) . . no
C9 H10 1.10(3) . . no
C9 H11 0.95(3) . . no
C10 H12 1.00(3) . . no
C10 H13 0.93(3) . . no
C11 H14 1.14(3) . . no
C11 H15 0.94(3) . . no
C12 H16 0.93(3) . . no
C12 H17 0.98(3) . . no
C12A H18 1.01(3) . . no
C13 H19 0.96(3) . . no
C13 H20 1.05(3) . . no
C15 H21 0.94(3) . . no
C16 H22 0.90(3) . . no
C18 H23 0.97(3) . . no
C19 H24 0.91(3) . . no
C20 H25 0.92(4) . . no
C20 H26 0.96(4) . . no
C20 H27 0.90(4) . . no

loop_
_geom_hbond_atom_site_label_D
_geom_hbond_atom_site_label_H
_geom_hbond_atom_site_label_A
_geom_hbond_distance_DH
_geom_hbond_distance_HA
_geom_hbond_distance_DA
_geom_hbond_angle_DHA
_geom_hbond_site_symmetry_A
_geom_hbond_publ_flag
C19 H24 N 0.91(3) 2.50(3) 2.852(4) 103.6(19) . yes
C20 H27 O2 0.90(4) 2.55(4) 3.406(5) 160(3) 1_656 yes

loop_
_geom_torsion_atom_site_label_1
_geom_torsion_atom_site_label_2
_geom_torsion_atom_site_label_3
_geom_torsion_atom_site_label_4
_geom_torsion
_geom_torsion_site_symmetry_1
_geom_torsion_site_symmetry_2
_geom_torsion_site_symmetry_3
_geom_torsion_site_symmetry_4
_geom_torsion_publ_flag
C12B O1 C1 C1A 55.5(3) . . . . no
C1 O1 C12B N -62.6(3) . . . . no
C1 O1 C12B C12A -171.1(2) . . . . no
C1 O1 C12B C14 61.5(3) . . . . no
C8 N C6A C1A 166.1(2) . . . . no
C8 N C6A C6 50.9(3) . . . . no
C12B N C6A C1A -18.4(3) . . . . no
C12B N C6A C6 -133.5(2) . . . . no
C6A N C8 O2 -0.6(4) . . . . no
C6A N C8 C8A 178.3(2) . . . . no
C12B N C8 O2 -176.5(3) . . . . no
C12B N C8 C8A 2.4(3) . . . . no
C6A N C12B O1 45.5(3) . . . . no
C6A N C12B C12A 159.4(2) . . . . no
C6A N C12B C14 -78.7(3) . . . . no
C8 N C12B O1 -138.5(2) . . . . no
C8 N C12B C12A -24.6(3) . . . . no
C8 N C12B C14 97.4(3) . . . . no
O1 C1 C1A C3 93.9(3) . . . . no
O1 C1 C1A C6A -26.4(4) . . . . no
C1 C1A C3 C4 -63.0(3) . . . . no
C1 C1A C3 C13 -167.6(2) . . . . no
C6A C1A C3 C4 65.2(3) . . . . no
C6A C1A C3 C13 -39.4(3) . . . . no
C1 C1A C6A N 8.4(3) . . . . no
C1 C1A C6A C6 130.1(3) . . . . no
C3 C1A C6A N -119.2(3) . . . . no
C3 C1A C6A C6 2.5(3) . . . . no
C1A C3 C4 C5 -72.1(3) . . . . no
C13 C3 C4 C5 32.2(3) . . . . no
C1A C3 C13 C6 60.9(3) . . . . no
C4 C3 C13 C6 -48.9(3) . . . . no
C3 C4 C5 C6 1.0(3) . . . . no
C4 C5 C6 C6A 70.8(3) . . . . no
C4 C5 C6 C13 -33.9(3) . . . . no
C5 C6 C6A N 51.4(3) . . . . no
C5 C6 C6A C1A -70.2(3) . . . . no
C13 C6 C6A N 156.6(2) . . . . no
C13 C6 C6A C1A 35.1(3) . . . . no
C5 C6 C13 C3 50.2(3) . . . . no
C6A C6 C13 C3 -58.8(3) . . . . no
O2 C8 C8A C9 -35.6(4) . . . . no
O2 C8 C8A C12A -159.9(3) . . . . no
N C8 C8A C9 145.6(3) . . . . no
N C8 C8A C12A 21.2(3) . . . . no
C8 C8A C9 C10 -178.2(3) . . . . no
C12A C8A C9 C10 -58.5(4) . . . . no
C8 C8A C12A C12 -167.8(2) . . . . no
C8 C8A C12A C12B -35.4(3) . . . . no
C9 C8A C12A C12 62.9(3) . . . . no
C9 C8A C12A C12B -164.7(3) . . . . no
C8A C9 C10 C11 53.9(4) . . . . no
C9 C10 C11 C12 -54.1(4) . . . . no
C10 C11 C12 C12A 53.8(4) . . . . no
C11 C12 C12A C8A -57.2(3) . . . . no
C11 C12 C12A C12B -178.8(3) . . . . no
C8A C12A C12B O1 150.4(2) . . . . no
C8A C12A C12B N 36.0(3) . . . . no
C8A C12A C12B C14 -83.9(3) . . . . no
C12 C12A C12B O1 -84.1(3) . . . . no
C12 C12A C12B N 161.5(3) . . . . no
C12 C12A C12B C14 41.6(4) . . . . no
O1 C12B C14 C15 39.7(4) . . . . no
O1 C12B C14 C19 -143.1(3) . . . . no
N C12B C14 C15 162.3(2) . . . . no
N C12B C14 C19 -20.5(4) . . . . no
C12A C12B C14 C15 -84.3(3) . . . . no
C12A C12B C14 C19 92.9(3) . . . . no
C12B C14 C15 C16 178.0(3) . . . . no
C19 C14 C15 C16 0.7(4) . . . . no
C12B C14 C19 C18 -177.8(3) . . . . no
C15 C14 C19 C18 -0.4(4) . . . . no
C14 C15 C16 C17 -0.5(4) . . . . no
C15 C16 C17 C18 0.1(4) . . . . no
C15 C16 C17 C20 -179.2(3) . . . . no
C16 C17 C18 C19 0.2(4) . . . . no
C20 C17 C18 C19 179.5(3) . . . . no
C17 C18 C19 C14 0.0(4) . . . . no
